data_7125542
loop_
_publ_author_name
'Ma, Shengming'
'Shi, Zhangjie'

_publ_section_title
;
 Mechanistic switch leading to highly efficient chirality transfer in
 Pd(0)-catalyzed coupling-cyclization of aryl iodides with 1:1 acid-base
 salts of 2,3-allenoic acids and L-(-)-cinchonidine or
 D-(+)-/L-(-)-alpha-methylbenzylamine. Enantioselective synthesis of
 highly optically active 3-aryl polysubstituted butenolides.
;
_journal_issue 5
_journal_name_full 'Chemical communications (Cambridge, England)'
_journal_page_first 540
_journal_page_last 541
_journal_paper_doi 10.1039/b109645a
_journal_year 2002
_chemical_formula_sum 'C13 H13 Br O2'
_chemical_formula_weight 281.13
_space_group_IT_number 4
_space_group_name_Hall 'P 2yb'
_space_group_name_H-M_alt 'P 1 21 1'
_symmetry_cell_setting monoclinic
_symmetry_space_group_name_H-M 'P 1 21 1'
_atom_sites_solution_hydrogens geom
_atom_sites_solution_primary direct
_atom_sites_solution_secondary difmap
_audit_creation_method SHELXL-97
_cell_angle_alpha 90.00
_cell_angle_beta 98.61(2)
_cell_angle_gamma 90.00
_cell_formula_units_Z 4
_cell_length_a 15.468(4)
_cell_length_b 5.6049(19)
_cell_length_c 15.501(5)
_cell_measurement_reflns_used 25
_cell_measurement_temperature 293(2)
_cell_measurement_theta_max 24.63
_cell_measurement_theta_min 13.96
_cell_volume 1328.7(7)
_computing_structure_refinement 'SHELXL-97 (Sheldrick, 1997)'
_computing_structure_solution 'SHELXS-97 (Sheldrick, 1990)'
_diffrn_ambient_temperature 293(2)
_diffrn_measured_fraction_theta_full 0.873
_diffrn_measured_fraction_theta_max 0.873
_diffrn_measurement_device_type Afc7R
_diffrn_radiation_monochromator graphite
_diffrn_radiation_source 'fine-focus sealed tube'
_diffrn_radiation_type MoK\a
_diffrn_radiation_wavelength 0.71069
_diffrn_reflns_av_R_equivalents 0.0277
_diffrn_reflns_av_sigmaI/netI 0.0882
_diffrn_reflns_limit_h_max 16
_diffrn_reflns_limit_h_min -16
_diffrn_reflns_limit_k_max 6
_diffrn_reflns_limit_k_min -6
_diffrn_reflns_limit_l_max 18
_diffrn_reflns_limit_l_min -18
_diffrn_reflns_number 4597
_diffrn_reflns_theta_full 24.99
_diffrn_reflns_theta_max 24.99
_diffrn_reflns_theta_min 2.66
_diffrn_standards_decay_% -8.84
_diffrn_standards_interval_count 200
_diffrn_standards_number 3
_exptl_absorpt_coefficient_mu 3.077
_exptl_absorpt_correction_T_max 1.0000
_exptl_absorpt_correction_T_min 0.7700
_exptl_absorpt_correction_type psi-scan
_exptl_crystal_density_diffrn 1.405
_exptl_crystal_density_method 'not measured'
_exptl_crystal_F_000 568
_refine_diff_density_max 0.288
_refine_diff_density_min -0.332
_refine_diff_density_rms 0.051
_refine_ls_abs_structure_details 'Flack H D (1983), Acta Cryst. A39, 876-881'
_refine_ls_abs_structure_Flack -0.025(18)
_refine_ls_extinction_coef 0.0019(13)
_refine_ls_extinction_expression Fc^*^=kFc[1+0.001xFc^2^\l^3^/sin(2\q)]^-1/4^
_refine_ls_extinction_method SHELXL
_refine_ls_goodness_of_fit_ref 0.998
_refine_ls_hydrogen_treatment mixed
_refine_ls_matrix_type full
_refine_ls_number_parameters 330
_refine_ls_number_reflns 3947
_refine_ls_number_restraints 1
_refine_ls_restrained_S_all 0.998
_refine_ls_R_factor_all 0.1383
_refine_ls_R_factor_gt 0.0504
_refine_ls_shift/su_max 0.553
_refine_ls_shift/su_mean 0.036
_refine_ls_structure_factor_coef Fsqd
_refine_ls_weighting_details 'calc w=1/[\s^2^(Fo^2^)+(0.0561P)^2^+0.0000P] where P=(Fo^2^+2Fc^2^)/3'
_refine_ls_weighting_scheme calc
_refine_ls_wR_factor_gt 0.1092
_refine_ls_wR_factor_ref 0.1398
_reflns_number_gt 2031
_reflns_number_total 3947
_reflns_threshold_expression >2sigma(I)
_cod_data_source_file b109645a.txt
_cod_data_source_block shelxs_2
_cod_depositor_comments
;
The following automatic conversions were performed:

data item '_exptl_absorpt_correction_type' value 'Psi-scan' was
changed to 'psi-scan' in accordance with the
/home/saulius/struct/COD-crude-data/automatic-downloads/DataCite-retrospective/RSC/depositions/lib/dictionaries/cif_core.dic
dictionary named 'cif_core.dic' version 2.4.2 last updated on
2011-04-26.

Automatic conversion script
Id: cif_fix_values 6909 2019-04-08 15:41:33Z antanas 
;
_cod_original_sg_symbol_H-M P21
_cod_database_code 7125542

loop_
_symmetry_equiv_pos_as_xyz
'x, y, z'
'-x, y+1/2, -z'

loop_
_atom_site_label
_atom_site_type_symbol
_atom_site_fract_x
_atom_site_fract_y
_atom_site_fract_z
_atom_site_U_iso_or_equiv
_atom_site_adp_type
_atom_site_occupancy
_atom_site_symmetry_multiplicity
_atom_site_calc_flag
_atom_site_refinement_flags
Br1 Br 0.49425(7) -0.3125(2) 0.18610(6) 0.1277(5) Uani 1 1 d .
Br2 Br -0.25930(7) -0.2501(2) 0.78904(10) 0.1539(6) Uani 1 1 d .
O1 O 0.1646(4) 0.0419(12) 0.6392(4) 0.108(2) Uani 1 1 d .
O2 O 0.3021(4) -0.0640(15) 0.6324(4) 0.109(2) Uani 1 1 d .
O3 O 0.2742(4) 0.6082(14) 0.7465(4) 0.118(2) Uani 1 1 d .
O4 O 0.1350(4) 0.7053(16) 0.7484(5) 0.106(2) Uani 1 1 d .
C1 C 0.3716(5) -0.0639(18) 0.3862(7) 0.081(3) Uani 1 1 d .
C2 C 0.3942(6) -0.2028(17) 0.3203(7) 0.084(3) Uani 1 1 d .
C3 C 0.4630(6) -0.1250(19) 0.2793(5) 0.083(2) Uani 1 1 d .
C4 C 0.5076(6) 0.079(2) 0.3035(7) 0.093(3) Uani 1 1 d .
C5 C 0.4853(5) 0.216(2) 0.3714(6) 0.087(3) Uani 1 1 d .
C6 C 0.4143(4) 0.1422(17) 0.4123(5) 0.069(2) Uani 1 1 d .
C7 C 0.3903(5) 0.2930(18) 0.4829(6) 0.086(3) Uani 1 1 d .
C8 C 0.3143(5) 0.2704(15) 0.5122(5) 0.079(2) Uani 1 1 d .
C9 C 0.2408(5) 0.2456(18) 0.5433(5) 0.081(2) Uani 1 1 d .
C10 C 0.2323(7) 0.0690(16) 0.6093(6) 0.084(2) Uani 1 1 d .
C11 C 0.1577(6) 0.3911(18) 0.5092(6) 0.096(3) Uani 1 1 d .
H11A H 0.1113 0.2798 0.4883 0.115 Uiso 1 1 calc R
H11B H 0.1401 0.4770 0.5580 0.115 Uiso 1 1 calc R
C12 C 0.1649(6) 0.562(2) 0.4400(7) 0.119(4) Uani 1 1 d .
H12A H 0.1800 0.4766 0.3898 0.143 Uiso 1 1 calc R
H12B H 0.2121 0.6718 0.4597 0.143 Uiso 1 1 calc R
C13 C 0.0810(6) 0.705(3) 0.4116(7) 0.138(4) Uani 1 1 d .
H13A H 0.0352 0.5986 0.3869 0.206 Uiso 1 1 calc R
H13B H 0.0913 0.8209 0.3687 0.206 Uiso 1 1 calc R
H13C H 0.0641 0.7842 0.4613 0.206 Uiso 1 1 calc R
C14 C -0.0129(6) 0.038(2) 0.8359(6) 0.086(3) Uani 1 1 d .
C15 C -0.0809(9) -0.1119(18) 0.8084(6) 0.096(3) Uani 1 1 d .
C16 C -0.1633(7) -0.0501(19) 0.8283(6) 0.091(3) Uani 1 1 d .
C17 C -0.1750(6) 0.145(2) 0.8728(7) 0.099(3) Uani 1 1 d .
C18 C -0.1065(6) 0.2991(17) 0.9036(5) 0.083(2) Uani 1 1 d .
C19 C -0.0224(5) 0.2424(18) 0.8830(5) 0.074(2) Uani 1 1 d .
C20 C 0.0512(6) 0.4030(17) 0.9137(5) 0.083(3) Uani 1 1 d .
C21 C 0.1258(6) 0.4091(16) 0.8806(5) 0.086(2) Uani 1 1 d .
C22 C 0.1990(6) 0.4121(19) 0.8462(6) 0.093(3) Uani 1 1 d .
C23 C 0.2058(7) 0.5783(18) 0.7767(6) 0.090(3) Uani 1 1 d .
C24 C 0.2773(6) 0.263(2) 0.8795(7) 0.121(4) Uani 1 1 d .
H24A H 0.2934 0.1740 0.8305 0.145 Uiso 1 1 calc R
H24B H 0.3254 0.3698 0.8995 0.145 Uiso 1 1 calc R
C25 C 0.2702(7) 0.093(3) 0.9493(8) 0.164(6) Uani 1 1 d .
H25A H 0.2244 -0.0210 0.9295 0.197 Uiso 1 1 calc R
H25B H 0.2535 0.1780 0.9988 0.197 Uiso 1 1 calc R
C26 C 0.3545(8) -0.039(3) 0.9783(9) 0.207(8) Uani 1 1 d .
H26A H 0.3748 -0.1091 0.9285 0.310 Uiso 1 1 calc R
H26B H 0.3445 -0.1631 1.0186 0.310 Uiso 1 1 calc R
H26C H 0.3977 0.0695 1.0064 0.310 Uiso 1 1 calc R
H1 H 0.331(9) -0.14(3) 0.426(10) 0.248 Uiso 1 1 d .
H2 H 0.377(10) -0.34(4) 0.305(10) 0.248 Uiso 1 1 d .
H3 H 0.538(10) 0.11(3) 0.275(10) 0.248 Uiso 1 1 d .
H4 H 0.512(10) 0.38(3) 0.384(10) 0.248 Uiso 1 1 d .
H5 H 0.428(10) 0.38(3) 0.519(10) 0.248 Uiso 1 1 d .
H13 H 0.286(6) -0.19(2) 0.665(7) 0.15(5) Uiso 1 1 d .
H14 H 0.042(8) 0.02(2) 0.830(8) 0.175 Uiso 1 1 d .
H15 H -0.070(6) -0.29(3) 0.774(6) 0.175 Uiso 1 1 d .
H16 H -0.219(7) 0.15(3) 0.895(7) 0.175 Uiso 1 1 d .
H17 H -0.108(7) 0.48(2) 0.936(7) 0.175 Uiso 1 1 d .
H18 H 0.035(7) 0.54(2) 0.951(6) 0.175 Uiso 1 1 d .
H26 H 0.148(7) 0.79(2) 0.707(7) 0.14(5) Uiso 1 1 d .

loop_
_atom_site_aniso_label
_atom_site_aniso_U_11
_atom_site_aniso_U_22
_atom_site_aniso_U_33
_atom_site_aniso_U_23
_atom_site_aniso_U_13
_atom_site_aniso_U_12
Br1 0.1277(8) 0.1526(12) 0.1110(7) 0.0014(9) 0.0444(6) 0.0188(8)
Br2 0.1182(8) 0.1149(9) 0.2011(12) 0.0431(9) -0.0657(7) -0.0258(8)
O1 0.079(4) 0.131(5) 0.125(5) 0.031(4) 0.054(4) 0.014(4)
O2 0.077(4) 0.132(6) 0.123(5) 0.055(5) 0.037(4) 0.024(4)
O3 0.081(4) 0.148(6) 0.137(5) 0.055(5) 0.058(4) 0.026(4)
O4 0.091(4) 0.126(6) 0.112(5) 0.031(5) 0.050(4) 0.026(5)
C1 0.056(5) 0.081(6) 0.110(8) 0.014(6) 0.022(5) -0.007(5)
C2 0.070(6) 0.081(7) 0.104(7) 0.006(6) 0.021(5) 0.006(5)
C3 0.073(6) 0.103(7) 0.076(6) 0.018(5) 0.025(5) 0.013(5)
C4 0.066(6) 0.113(8) 0.101(8) 0.036(7) 0.016(5) -0.002(7)
C5 0.062(5) 0.115(8) 0.085(5) 0.017(7) 0.016(4) -0.022(6)
C6 0.045(4) 0.087(6) 0.072(5) 0.015(5) -0.002(4) -0.004(5)
C7 0.070(6) 0.101(8) 0.084(6) 0.015(6) 0.003(5) -0.005(5)
C8 0.084(6) 0.073(6) 0.079(5) -0.004(5) 0.009(5) -0.014(5)
C9 0.073(5) 0.086(6) 0.089(5) 0.012(6) 0.027(4) 0.010(6)
C10 0.097(7) 0.074(6) 0.083(6) 0.001(5) 0.018(6) -0.003(6)
C11 0.098(7) 0.089(7) 0.104(7) -0.001(6) 0.025(5) 0.005(6)
C12 0.093(7) 0.137(9) 0.133(8) 0.028(8) 0.033(6) -0.002(7)
C13 0.112(7) 0.145(10) 0.152(8) 0.046(10) 0.010(6) 0.030(9)
C14 0.079(6) 0.095(7) 0.084(6) -0.002(6) 0.015(5) -0.002(7)
C15 0.115(8) 0.069(7) 0.098(7) -0.003(5) 0.002(6) 0.012(7)
C16 0.092(8) 0.056(6) 0.111(7) 0.020(6) -0.026(6) -0.004(5)
C17 0.068(6) 0.090(8) 0.136(8) 0.027(7) 0.007(5) -0.004(7)
C18 0.085(6) 0.076(6) 0.090(6) 0.017(5) 0.021(5) 0.013(5)
C19 0.082(6) 0.080(6) 0.064(5) -0.017(5) 0.017(4) -0.005(6)
C20 0.084(6) 0.094(7) 0.078(6) 0.000(5) 0.038(5) -0.001(6)
C21 0.101(7) 0.083(6) 0.074(5) 0.002(5) 0.013(5) 0.000(6)
C22 0.073(6) 0.118(8) 0.095(7) 0.014(6) 0.032(5) -0.003(6)
C23 0.090(7) 0.091(7) 0.095(7) 0.015(6) 0.033(6) 0.008(6)
C24 0.082(6) 0.154(10) 0.131(7) 0.063(9) 0.029(5) 0.000(8)
C25 0.112(8) 0.222(15) 0.165(10) 0.108(12) 0.040(8) 0.031(9)
C26 0.125(9) 0.271(19) 0.227(14) 0.156(15) 0.038(10) 0.046(12)

loop_
_atom_type_symbol
_atom_type_description
_atom_type_scat_dispersion_real
_atom_type_scat_dispersion_imag
_atom_type_scat_source
C C 0.0033 0.0016 'International Tables Vol C Tables 4.2.6.8 and 6.1.1.4'
H H 0.0000 0.0000 'International Tables Vol C Tables 4.2.6.8 and 6.1.1.4'
O O 0.0106 0.0060 'International Tables Vol C Tables 4.2.6.8 and 6.1.1.4'
Br Br -0.2901 2.4595 'International Tables Vol C Tables 4.2.6.8 and 6.1.1.4'

loop_
_geom_angle_atom_site_label_1
_geom_angle_atom_site_label_2
_geom_angle_atom_site_label_3
_geom_angle
C10 O2 H13 108(6)
C23 O4 H26 105(7)
C6 C1 C2 122.4(8)
C6 C1 H1 119(9)
C2 C1 H1 118(9)
C1 C2 C3 117.4(9)
C1 C2 H2 129(10)
C3 C2 H2 113(10)
C4 C3 C2 122.0(9)
C4 C3 Br1 119.9(8)
C2 C3 Br1 118.2(9)
C3 C4 C5 120.1(8)
C3 C4 H3 112(10)
C5 C4 H3 127(10)
C4 C5 C6 118.6(10)
C4 C5 H4 121(8)
C6 C5 H4 120(8)
C1 C6 C5 119.5(9)
C1 C6 C7 122.8(7)
C5 C6 C7 117.8(9)
C8 C7 C6 122.3(8)
C8 C7 H5 112(10)
C6 C7 H5 125(10)
C9 C8 C7 178.2(8)
C8 C9 C10 120.8(8)
C8 C9 C11 122.8(8)
C10 C9 C11 116.4(7)
O1 C10 O2 122.9(8)
O1 C10 C9 122.1(9)
O2 C10 C9 115.0(8)
C12 C11 C9 116.6(8)
C12 C11 H11A 108.1
C9 C11 H11A 108.1
C12 C11 H11B 108.2
C9 C11 H11B 108.1
H11A C11 H11B 107.3
C11 C12 C13 113.7(8)
C11 C12 H12A 108.8
C13 C12 H12A 108.8
C11 C12 H12B 108.8
C13 C12 H12B 108.8
H12A C12 H12B 107.7
C12 C13 H13A 109.5
C12 C13 H13B 109.5
H13A C13 H13B 109.5
C12 C13 H13C 109.5
H13A C13 H13C 109.5
H13B C13 H13C 109.5
C15 C14 C19 122.6(8)
C15 C14 H14 128(9)
C19 C14 H14 110(9)
C14 C15 C16 117.7(9)
C14 C15 H15 121(5)
C16 C15 H15 121(5)
C17 C16 C15 121.4(9)
C17 C16 Br2 119.8(9)
C15 C16 Br2 118.7(9)
C16 C17 C18 122.4(9)
C16 C17 H16 117(10)
C18 C17 H16 118(10)
C17 C18 C19 117.2(9)
C17 C18 H17 130(6)
C19 C18 H17 112(6)
C14 C19 C18 118.6(8)
C14 C19 C20 122.6(8)
C18 C19 C20 118.7(9)
C21 C20 C19 124.3(8)
C21 C20 H18 121(6)
C19 C20 H18 113(6)
C22 C21 C20 178.7(10)
C21 C22 C23 118.2(9)
C21 C22 C24 123.4(9)
C23 C22 C24 118.3(8)
O3 C23 O4 121.1(9)
O3 C23 C22 122.4(10)
O4 C23 C22 116.5(9)
C25 C24 C22 118.2(8)
C25 C24 H24A 107.8
C22 C24 H24A 107.8
C25 C24 H24B 107.7
C22 C24 H24B 107.8
H24A C24 H24B 107.1
C24 C25 C26 112.6(9)
C24 C25 H25A 109.1
C26 C25 H25A 109.1
C24 C25 H25B 109.1
C26 C25 H25B 109.1
H25A C25 H25B 107.8
C25 C26 H26A 109.5
C25 C26 H26B 109.5
H26A C26 H26B 109.5
C25 C26 H26C 109.5
H26A C26 H26C 109.5
H26B C26 H26C 109.5

loop_
_geom_bond_atom_site_label_1
_geom_bond_atom_site_label_2
_geom_bond_distance
Br1 C3 1.906(9)
Br2 C16 1.888(9)
O1 C10 1.216(10)
O2 C10 1.317(10)
O2 H13 0.93(12)
O3 C23 1.232(10)
O4 C23 1.325(10)
O4 H26 0.84(11)
C1 C6 1.362(11)
C1 C2 1.371(13)
C1 H1 1.03(14)
C2 C3 1.389(13)
C2 H2 0.8(2)
C3 C4 1.360(13)
C4 C5 1.386(14)
C4 H3 0.71(14)
C5 C6 1.409(10)
C5 H4 1.03(16)
C6 C7 1.474(12)
C7 C8 1.328(12)
C7 H5 0.90(16)
C8 C9 1.307(10)
C9 C10 1.444(11)
C9 C11 1.547(11)
C11 C12 1.454(12)
C11 H11A 0.9700
C11 H11B 0.9700
C12 C13 1.532(12)
C12 H12A 0.9700
C12 H12B 0.9700
C13 H13A 0.9600
C13 H13B 0.9600
C13 H13C 0.9600
C14 C15 1.364(13)
C14 C19 1.378(13)
C14 H14 0.87(11)
C15 C16 1.398(13)
C15 H15 1.15(14)
C16 C17 1.318(13)
C17 C18 1.396(13)
C17 H16 0.82(10)
C18 C19 1.421(11)
C18 H17 1.14(13)
C19 C20 1.474(12)
C20 C21 1.330(12)
C20 H18 1.00(12)
C21 C22 1.323(12)
C22 C23 1.440(12)
C22 C24 1.499(13)
C24 C25 1.457(13)
C24 H24A 0.9700
C24 H24B 0.9700
C25 C26 1.509(15)
C25 H25A 0.9700
C25 H25B 0.9700
C26 H26A 0.9600
C26 H26B 0.9600
C26 H26C 0.9600

loop_
_geom_torsion_atom_site_label_1
_geom_torsion_atom_site_label_2
_geom_torsion_atom_site_label_3
_geom_torsion_atom_site_label_4
_geom_torsion
C6 C1 C2 C3 -0.5(13)
C1 C2 C3 C4 0.8(13)
C1 C2 C3 Br1 -178.9(7)
C2 C3 C4 C5 0.6(14)
Br1 C3 C4 C5 -179.8(7)
C3 C4 C5 C6 -2.0(13)
C2 C1 C6 C5 -0.9(12)
C2 C1 C6 C7 179.8(8)
C4 C5 C6 C1 2.2(12)
C4 C5 C6 C7 -178.5(8)
C1 C6 C7 C8 -15.9(12)
C5 C6 C7 C8 164.8(8)
C6 C7 C8 C9 111(30)
C7 C8 C9 C10 -27(31)
C7 C8 C9 C11 156(30)
C8 C9 C10 O1 -179.8(8)
C11 C9 C10 O1 -2.9(12)
C8 C9 C10 O2 -1.8(12)
C11 C9 C10 O2 175.2(8)
C8 C9 C11 C12 -0.4(13)
C10 C9 C11 C12 -177.3(9)
C9 C11 C12 C13 -178.1(9)
C19 C14 C15 C16 1.2(14)
C14 C15 C16 C17 -0.8(14)
C14 C15 C16 Br2 178.6(7)
C15 C16 C17 C18 -0.6(15)
Br2 C16 C17 C18 179.9(7)
C16 C17 C18 C19 1.7(14)
C15 C14 C19 C18 -0.1(13)
C15 C14 C19 C20 179.2(9)
C17 C18 C19 C14 -1.3(12)
C17 C18 C19 C20 179.4(8)
C14 C19 C20 C21 19.6(13)
C18 C19 C20 C21 -161.1(8)
C19 C20 C21 C22 13(45)
C20 C21 C22 C23 80(45)
C20 C21 C22 C24 -104(44)
C21 C22 C23 O3 173.2(9)
C24 C22 C23 O3 -3.0(14)
C21 C22 C23 O4 -4.4(14)
C24 C22 C23 O4 179.3(9)
C21 C22 C24 C25 4.4(17)
C23 C22 C24 C25 -179.5(10)
C22 C24 C25 C26 -178.2(12)
